data_8103572
loop_
_publ_author_name
'Krischner, H.'
'Maier, H.E.'
'Baumgartner, O.'

_publ_section_title
;
 Die Kristallstruktur des Cs2 Sr (N3)4
;
_journal_name_full 'Zeitschrift fuer Kristallographie (149,1979-)'
_journal_page_first 211
_journal_page_last 216
_journal_volume 155
_journal_year 1981
_chemical_formula_sum 'Cs2 N12 Sr'
_chemical_name_systematic 'Cs2 Sr (N3)4'
_space_group_IT_number 63
_symmetry_space_group_name_Hall '-C 2c 2'
_symmetry_space_group_name_H-M 'C m c m'
_cell_angle_alpha 90
_cell_angle_beta 90
_cell_angle_gamma 90
_cell_formula_units_Z 8
_cell_length_a 12.642
_cell_length_b 14.545
_cell_length_c 11.833
_cell_volume 2175.827
_citation_journal_id_ASTM ZEKRDZ
_cod_data_source_file Krischner_ZEKRDZ_1981_343.cif
_cod_data_source_block Cs2N12Sr1
_cod_original_formula_sum 'Cs2 N12 Sr1'
_cod_database_code 8103572

loop_
_symmetry_equiv_pos_as_xyz
x,y,z
-x,-y,z+1/2
x,-y,-z
-x,y,-z+1/2
-x,-y,-z
x,y,-z-1/2
-x,y,z
x,-y,z-1/2
x+1/2,y+1/2,z
-x+1/2,-y+1/2,z+1/2
x+1/2,-y+1/2,-z
-x+1/2,y+1/2,-z+1/2
-x+1/2,-y+1/2,-z
x+1/2,y+1/2,-z-1/2
-x+1/2,y+1/2,z
x+1/2,-y+1/2,z-1/2

loop_
_atom_site_label
_atom_site_type_symbol
_atom_site_fract_x
_atom_site_fract_y
_atom_site_fract_z
_atom_site_occupancy
_atom_site_U_iso_or_equiv
N10 N 0 0.163 0.154 1 0.0
N8 N 0.337 0.261 0.038 1 0.0
N9 N 0 0.167 0.25 1 0.0
N4 N 0.282 0.381 0.25 1 0.0
Cs2 Cs+1 0 0.3817 0.0825 1 0.0
N6 N 0.198 0.352 0.25 1 0.0
Cs1 Cs+1 0.2444 0.1209 0.25 1 0.0
N11 N 0 0.649 0.25 1 0.0
N2 N 0.123 0 0 1 0.0
N3 N 0.31 0 0 1 0.0
N7 N 0.25 0.25 0 1 0.0
N1 N 0.215 0 0 1 0.0
N5 N 0.37 0.41 0.25 1 0.0
N12 N 0 0.726 0.25 1 0.0
Sr1 Sr+2 0 0.8667 0.0776 1 0.0
N13 N 0 0.566 0.25 1 0.0
